data_4347113
loop_
_publ_author_name
'Abeysinghe, Dileka'
'Smith, Mark D.'
'Yeon, Jeongho'
'Morrison, Gregory'
'zur Loye, Hans-Conrad'

_publ_section_title
;
 New Lanthanide Mixed-Valent Vanadium(III/IV) Oxosilicates,
 Ln4V(5-x)Zn(x)Si4O22 (Ln = La, Ce, Pr, and Nd), Crystallizing in a Quasi
 Two-Dimensional Rutile-Based Structure.
;
_journal_issue 4
_journal_name_full 'Inorganic chemistry'
_journal_page_first 1821
_journal_page_last 1830
_journal_paper_doi 10.1021/acs.inorgchem.5b02735
_journal_volume 55
_journal_year 2016
_chemical_formula_moiety 'La4 O22 Si4 V4.73 Zn0.27'
_chemical_formula_sum 'La4 O22 Si4 V4.73 Zn0.27'
_chemical_formula_weight 1278.63
_space_group_crystal_system monoclinic
_space_group_IT_number 15
_space_group_name_Hall '-I 2ya'
_space_group_name_H-M_alt 'I 1 2/a 1'
_audit_creation_method SHELXL-2014/7
_cell_angle_alpha 90
_cell_angle_beta 100.5207(10)
_cell_angle_gamma 90
_cell_formula_units_Z 4
_cell_length_a 13.4990(5)
_cell_length_b 5.6223(2)
_cell_length_c 22.2168(10)
_cell_measurement_reflns_used 9950
_cell_measurement_temperature 301(2)
_cell_measurement_theta_max 40.284
_cell_measurement_theta_min 3.070
_cell_volume 1657.81(11)
_computing_cell_refinement 'SAINT Version 8.34a (Bruker, 2014)'
_computing_data_collection 'Bruker APEXII v2014.9-0 (Bruker, 2014)'
_computing_data_reduction 'SAINT Version 8.34a (Bruker, 2014)'
_computing_molecular_graphics various
_computing_publication_material various
_computing_structure_refinement 'SHELXL-2014/7 (Sheldrick, 2014)'
_computing_structure_solution 'SHELXS (Sheldrick, 2008)'
_diffrn_ambient_temperature 301(2)
_diffrn_detector_area_resol_mean 10.4
_diffrn_measured_fraction_theta_full 0.999
_diffrn_measured_fraction_theta_max 0.999
_diffrn_measurement_device_type 'Bruker D8 QUEST'
_diffrn_measurement_method '\w and \f scans'
_diffrn_radiation_type MoK\a
_diffrn_radiation_wavelength 0.71073
_diffrn_reflns_av_R_equivalents 0.0348
_diffrn_reflns_av_unetI/netI 0.0162
_diffrn_reflns_Laue_measured_fraction_full 0.999
_diffrn_reflns_Laue_measured_fraction_max 0.999
_diffrn_reflns_limit_h_max 24
_diffrn_reflns_limit_h_min -24
_diffrn_reflns_limit_k_max 10
_diffrn_reflns_limit_k_min -10
_diffrn_reflns_limit_l_max 40
_diffrn_reflns_limit_l_min -40
_diffrn_reflns_number 57346
_diffrn_reflns_point_group_measured_fraction_full 0.999
_diffrn_reflns_point_group_measured_fraction_max 0.999
_diffrn_reflns_theta_full 40.318
_diffrn_reflns_theta_max 40.318
_diffrn_reflns_theta_min 3.070
_diffrn_source 'microfocus sealed X-ray tube'
_exptl_absorpt_coefficient_mu 13.402
_exptl_absorpt_correction_T_max 0.2800
_exptl_absorpt_correction_T_min 0.2095
_exptl_absorpt_correction_type multi-scan
_exptl_absorpt_process_details 'SADABS Version 2014/4 (Bruker, 2014)'
_exptl_crystal_colour black
_exptl_crystal_density_diffrn 5.123
_exptl_crystal_description needle
_exptl_crystal_F_000 2308
_exptl_crystal_size_max 0.060
_exptl_crystal_size_mid 0.050
_exptl_crystal_size_min 0.040
_refine_diff_density_max 0.958
_refine_diff_density_min -1.323
_refine_diff_density_rms 0.197
_refine_ls_extinction_coef 0.000842(16)
_refine_ls_extinction_expression Fc^*^=kFc[1+0.001xFc^2^\l^3^/sin(2\q)]^-1/4^
_refine_ls_extinction_method 'SHELXL-2014/7 (Sheldrick 2014'
_refine_ls_goodness_of_fit_ref 1.122
_refine_ls_hydrogen_treatment undef
_refine_ls_matrix_type full
_refine_ls_number_parameters 166
_refine_ls_number_reflns 5239
_refine_ls_number_restraints 0
_refine_ls_restrained_S_all 1.122
_refine_ls_R_factor_all 0.0317
_refine_ls_R_factor_gt 0.0195
_refine_ls_shift/su_max 0.002
_refine_ls_shift/su_mean 0.000
_refine_ls_structure_factor_coef Fsqd
_refine_ls_weighting_details 'w=1/[\s^2^(Fo^2^)+(0.0075P)^2^+7.3607P] where P=(Fo^2^+2Fc^2^)/3'
_refine_ls_weighting_scheme calc
_refine_ls_wR_factor_gt 0.0330
_refine_ls_wR_factor_ref 0.0362
_reflns_number_gt 4051
_reflns_number_total 5239
_reflns_threshold_expression 'I > 2\s(I)'
_cod_data_source_file ic5b02735_si_002.cif
_cod_data_source_block da1185a
_cod_original_cell_volume 1657.80(11)
_cod_original_sg_symbol_H-M 'I 2/a'
_cod_database_code 4347113
_shelx_shelxl_version_number 2014/7
_shelx_space_group_comment
; 
The symmetry employed for this shelxl refinement is uniquely defined 
by the following loop, which should always be used as a source of 
symmetry information in preference to the above space-group names. 
They are only intended as comments. 
;
_shelx_estimated_absorpt_t_min 0.500
_shelx_estimated_absorpt_t_max 0.616

loop_
_space_group_symop_operation_xyz
'x, y, z'
'-x+1/2, y, -z'
'x+1/2, y+1/2, z+1/2'
'-x+1, y+1/2, -z+1/2'
'-x, -y, -z'
'x-1/2, -y, z'
'-x+1/2, -y+1/2, -z+1/2'
'x, -y+1/2, z+1/2'

loop_
_atom_site_label
_atom_site_type_symbol
_atom_site_fract_x
_atom_site_fract_y
_atom_site_fract_z
_atom_site_U_iso_or_equiv
_atom_site_adp_type
_atom_site_occupancy
_atom_site_site_symmetry_order
_atom_site_calc_flag
_atom_site_refinement_flags_posn
_atom_site_refinement_flags_adp
_atom_site_refinement_flags_occupancy
La1 La 0.39269(2) 0.25630(2) 0.12984(2) 0.00625(2) Uani 1 1 d . . .
La2 La 0.17920(2) 0.75797(2) 0.12704(2) 0.00671(2) Uani 1 1 d . . .
V1 V 0.0000 0.0000 0.0000 0.00450(7) Uani 1 2 d S . P
V2 V 0.0000 0.5000 0.0000 0.00430(7) Uani 1 2 d S . P
V3 V 0.2500 0.25548(7) 0.0000 0.00545(5) Uani 1 2 d S T P
V4 V 0.2500 0.75470(7) 0.0000 0.00517(5) Uani 1 2 d S T P
V5 V 0.2500 0.2500 0.2500 0.00530(7) Uani 0.729(5) 2 d S . P
Zn5 Zn 0.2500 0.2500 0.2500 0.00530(7) Uani 0.271(5) 2 d S . P
Si1 Si 0.54676(3) 0.74955(9) 0.13422(2) 0.00419(6) Uani 1 1 d . . .
Si2 Si 0.38985(3) 0.75066(9) 0.22803(2) 0.00473(7) Uani 1 1 d . . .
O1 O 0.10013(9) 0.2550(2) -0.00653(6) 0.00714(18) Uani 1 1 d . . .
O2 O 0.10460(9) 0.7545(2) 0.00973(5) 0.00636(17) Uani 1 1 d . . .
O3 O 0.27080(11) 0.0039(2) 0.06414(6) 0.0068(2) Uani 1 1 d . . .
O4 O 0.27088(11) 0.5072(2) 0.06449(7) 0.0076(2) Uani 1 1 d . . .
O5 O 0.31755(12) 0.5206(2) 0.20702(7) 0.0101(3) Uani 1 1 d . . .
O6 O 0.32369(12) 0.9897(2) 0.20656(7) 0.0104(3) Uani 1 1 d . . .
O7 O 0.44012(10) 0.7478(2) 0.29828(5) 0.00876(19) Uani 1 1 d . . .
O8 O 0.52651(11) 0.5113(2) 0.09243(6) 0.0069(2) Uani 1 1 d . . .
O9 O 0.52245(11) 0.9866(2) 0.09242(6) 0.0067(2) Uani 1 1 d . . .
O10 O 0.66091(10) 0.7597(3) 0.16887(6) 0.0122(2) Uani 1 1 d . . .
O11 O 0.46776(12) 0.7383(3) 0.18032(7) 0.0177(3) Uani 1 1 d . . .

loop_
_atom_site_aniso_label
_atom_site_aniso_U_11
_atom_site_aniso_U_22
_atom_site_aniso_U_33
_atom_site_aniso_U_23
_atom_site_aniso_U_13
_atom_site_aniso_U_12
La1 0.00549(4) 0.00710(4) 0.00584(3) 0.00021(3) 0.00018(2) -0.00009(3)
La2 0.00471(4) 0.01012(4) 0.00537(3) 0.00018(3) 0.00116(2) 0.00017(3)
V1 0.00398(19) 0.00493(14) 0.00446(18) 0.00024(11) 0.00043(14) 0.00009(11)
V2 0.00416(19) 0.00477(14) 0.00389(18) -0.00022(11) 0.00048(14) 0.00002(11)
V3 0.00564(13) 0.00582(13) 0.00458(12) 0.000 0.00015(10) 0.000
V4 0.00572(13) 0.00562(13) 0.00431(12) 0.000 0.00127(10) 0.000
V5 0.00519(13) 0.00620(13) 0.00422(12) 0.00011(12) 0.00010(9) -0.00025(12)
Zn5 0.00519(13) 0.00620(13) 0.00422(12) 0.00011(12) 0.00010(9) -0.00025(12)
Si1 0.00416(16) 0.00449(15) 0.00387(15) -0.00003(15) 0.00062(12) 0.00007(16)
Si2 0.00446(16) 0.00602(16) 0.00370(15) 0.00005(16) 0.00071(12) 0.00005(16)
O1 0.0058(4) 0.0070(4) 0.0085(4) 0.0003(4) 0.0011(4) -0.0004(4)
O2 0.0052(4) 0.0066(4) 0.0073(4) -0.0004(4) 0.0013(3) -0.0002(4)
O3 0.0067(6) 0.0077(5) 0.0058(6) -0.0005(4) 0.0010(5) -0.0012(4)
O4 0.0078(6) 0.0078(5) 0.0072(6) -0.0004(4) 0.0014(5) 0.0012(4)
O5 0.0093(7) 0.0101(5) 0.0104(7) -0.0021(4) 0.0007(5) -0.0040(4)
O6 0.0108(7) 0.0098(5) 0.0101(7) 0.0031(4) 0.0008(5) 0.0032(4)
O7 0.0086(5) 0.0122(5) 0.0050(4) -0.0001(5) -0.0002(3) -0.0007(5)
O8 0.0106(7) 0.0051(4) 0.0048(6) -0.0006(4) 0.0007(5) -0.0008(4)
O9 0.0090(6) 0.0055(4) 0.0056(6) 0.0003(4) 0.0008(5) 0.0006(4)
O10 0.0054(5) 0.0191(6) 0.0105(5) -0.0002(5) -0.0029(4) -0.0002(5)
O11 0.0144(6) 0.0270(8) 0.0148(6) 0.0002(6) 0.0111(5) -0.0001(6)

loop_
_atom_type_symbol
_atom_type_description
_atom_type_scat_dispersion_real
_atom_type_scat_dispersion_imag
_atom_type_scat_source
O O 0.0106 0.0060 'International Tables Vol C Tables 4.2.6.8 and 6.1.1.4'
Si Si 0.0817 0.0704 'International Tables Vol C Tables 4.2.6.8 and 6.1.1.4'
V V 0.3005 0.5294 'International Tables Vol C Tables 4.2.6.8 and 6.1.1.4'
Zn Zn 0.2839 1.4301 'International Tables Vol C Tables 4.2.6.8 and 6.1.1.4'
La La -0.2871 2.4523 'International Tables Vol C Tables 4.2.6.8 and 6.1.1.4'

loop_
_geom_angle_atom_site_label_1
_geom_angle_atom_site_label_2
_geom_angle_atom_site_label_3
_geom_angle
_geom_angle_site_symmetry_1
_geom_angle_site_symmetry_3
O4 La1 O3 70.88(4) . .
O4 La1 O7 145.00(5) . 4_545
O3 La1 O7 142.76(4) . 4_545
O4 La1 O8 85.51(5) . .
O3 La1 O8 124.68(4) . .
O7 La1 O8 67.19(4) 4_545 .
O4 La1 O9 125.13(5) . 1_545
O3 La1 O9 83.60(5) . 1_545
O7 La1 O9 66.94(4) 4_545 1_545
O8 La1 O9 70.25(4) . 1_545
O4 La1 O6 116.51(5) . 1_545
O3 La1 O6 76.79(5) . 1_545
O7 La1 O6 87.70(5) 4_545 1_545
O8 La1 O6 154.79(5) . 1_545
O9 La1 O6 102.81(4) 1_545 1_545
O4 La1 O5 76.16(5) . .
O3 La1 O5 115.01(5) . .
O7 La1 O5 90.29(4) 4_545 .
O8 La1 O5 106.04(4) . .
O9 La1 O5 156.78(5) 1_545 .
O6 La1 O5 70.41(4) 1_545 .
O4 La1 O1 63.37(4) . 2
O3 La1 O1 63.09(4) . 2
O7 La1 O1 116.11(4) 4_545 2
O8 La1 O1 61.60(4) . 2
O9 La1 O1 61.78(4) 1_545 2
O6 La1 O1 137.74(4) 1_545 2
O5 La1 O1 137.92(4) . 2
O4 La1 V3 39.15(3) . .
O3 La1 V3 39.01(3) . .
O7 La1 V3 154.85(3) 4_545 .
O8 La1 V3 93.04(3) . .
O9 La1 V3 92.39(3) 1_545 .
O6 La1 V3 111.72(4) 1_545 .
O5 La1 V3 110.80(3) . .
O1 La1 V3 38.76(2) 2 .
O4 La1 Si1 83.65(3) . .
O3 La1 Si1 144.92(3) . .
O7 La1 Si1 62.09(3) 4_545 .
O8 La1 Si1 26.31(3) . .
O9 La1 Si1 92.31(3) 1_545 .
O6 La1 Si1 137.61(4) 1_545 .
O5 La1 Si1 80.14(3) . .
O1 La1 Si1 84.26(3) 2 .
V3 La1 Si1 106.851(10) . .
O4 La1 Si1 144.78(3) . 1_545
O3 La1 Si1 82.91(3) . 1_545
O7 La1 Si1 60.65(3) 4_545 1_545
O8 La1 Si1 90.79(3) . 1_545
O9 La1 Si1 25.28(3) 1_545 1_545
O6 La1 Si1 78.07(3) 1_545 1_545
O5 La1 Si1 137.86(3) . 1_545
O1 La1 Si1 84.12(3) 2 1_545
V3 La1 Si1 106.410(10) . 1_545
Si1 La1 Si1 107.414(12) . 1_545
O4 La1 Si2 80.23(3) . .
O3 La1 Si2 137.93(3) . .
O7 La1 Si2 74.51(3) 4_545 .
O8 La1 Si2 81.26(3) . .
O9 La1 Si2 138.47(3) 1_545 .
O6 La1 Si2 90.18(3) 1_545 .
O5 La1 Si2 25.63(3) . .
O1 La1 Si2 128.36(3) 2 .
V3 La1 Si2 119.353(11) . .
Si1 La1 Si2 55.016(11) . .
Si1 La1 Si2 133.795(11) 1_545 .
O3 La2 O4 69.17(4) 1_565 .
O3 La2 O7 146.39(4) 1_565 7_565
O4 La2 O7 144.32(4) . 7_565
O3 La2 O9 89.28(4) 1_565 6_575
O4 La2 O9 128.66(5) . 6_575
O7 La2 O9 67.12(4) 7_565 6_575
O3 La2 O8 128.60(5) 1_565 6_565
O4 La2 O8 87.25(5) . 6_565
O7 La2 O8 67.22(4) 7_565 6_565
O9 La2 O8 70.43(4) 6_575 6_565
O3 La2 O2 65.13(4) 1_565 .
O4 La2 O2 64.91(4) . .
O7 La2 O2 118.73(4) 7_565 .
O9 La2 O2 63.75(4) 6_575 .
O8 La2 O2 63.52(4) 6_565 .
O3 La2 O5 107.15(5) 1_565 .
O4 La2 O5 74.26(5) . .
O7 La2 O5 90.51(4) 7_565 .
O9 La2 O5 156.26(4) 6_575 .
O8 La2 O5 109.23(4) 6_565 .
O2 La2 O5 138.57(4) . .
O3 La2 O6 73.93(5) 1_565 .
O4 La2 O6 105.45(5) . .
O7 La2 O6 92.73(4) 7_565 .
O9 La2 O6 112.53(4) 6_575 .
O8 La2 O6 157.38(4) 6_565 .
O2 La2 O6 138.76(4) . .
O5 La2 O6 58.51(4) . .
O3 La2 O10 74.70(4) 1_565 6_575
O4 La2 O10 142.99(4) . 6_575
O7 La2 O10 72.40(4) 7_565 6_575
O9 La2 O10 57.00(4) 6_575 6_575
O8 La2 O10 122.67(4) 6_565 6_575
O2 La2 O10 106.68(4) . 6_575
O5 La2 O10 110.07(4) . 6_575
O6 La2 O10 55.52(4) . 6_575
O3 La2 V4 39.12(3) 1_565 .
O4 La2 V4 39.08(3) . .
O7 La2 V4 158.35(3) 7_565 .
O9 La2 V4 95.96(3) 6_575 .
O8 La2 V4 94.99(3) 6_565 .
O2 La2 V4 39.64(3) . .
O5 La2 V4 107.62(3) . .
O6 La2 V4 106.70(3) . .
O10 La2 V4 110.62(3) 6_575 .
O3 La2 Si2 86.14(3) 1_565 .
O4 La2 Si2 85.23(4) . .
O7 La2 Si2 97.36(3) 7_565 .
O9 La2 Si2 141.09(3) 6_575 .
O8 La2 Si2 138.32(3) 6_565 .
O2 La2 Si2 143.88(3) . .
O5 La2 Si2 29.70(3) . .
O6 La2 Si2 29.75(3) . .
O10 La2 Si2 84.62(3) 6_575 .
V4 La2 Si2 104.252(9) . .
O3 La2 Si1 83.63(3) 1_565 6_575
O4 La2 Si1 146.64(3) . 6_575
O7 La2 Si1 64.10(3) 7_565 6_575
O9 La2 Si1 28.53(3) 6_575 6_575
O8 La2 Si1 95.55(3) 6_565 6_575
O2 La2 Si1 86.63(3) . 6_575
O5 La2 Si1 134.35(3) . 6_575
O6 La2 Si1 84.12(3) . 6_575
O10 La2 Si1 28.71(3) 6_575 6_575
V4 La2 Si1 107.658(10) . 6_575
Si2 La2 Si1 112.627(12) . 6_575
O2 V1 O2 180.00(5) 5_565 1_545
O2 V1 O1 91.73(5) 5_565 5
O2 V1 O1 88.27(5) 1_545 5
O2 V1 O1 88.27(5) 5_565 .
O2 V1 O1 91.73(5) 1_545 .
O1 V1 O1 180.0 5 .
O2 V1 O9 93.28(5) 5_565 6_565
O2 V1 O9 86.72(5) 1_545 6_565
O1 V1 O9 86.03(5) 5 6_565
O1 V1 O9 93.97(5) . 6_565
O2 V1 O9 86.72(5) 5_565 2_545
O2 V1 O9 93.28(5) 1_545 2_545
O1 V1 O9 93.97(5) 5 2_545
O1 V1 O9 86.03(5) . 2_545
O9 V1 O9 180.000(12) 6_565 2_545
O2 V1 V2 134.82(4) 5_565 1_545
O2 V1 V2 45.18(4) 1_545 1_545
O1 V1 V2 44.02(4) 5 1_545
O1 V1 V2 135.98(4) . 1_545
O9 V1 V2 92.14(3) 6_565 1_545
O9 V1 V2 87.86(3) 2_545 1_545
O2 V1 V2 45.18(4) 5_565 .
O2 V1 V2 134.82(4) 1_545 .
O1 V1 V2 135.98(4) 5 .
O1 V1 V2 44.02(4) . .
O9 V1 V2 87.86(3) 6_565 .
O9 V1 V2 92.14(3) 2_545 .
V2 V1 V2 180.0 1_545 .
O2 V1 La2 44.37(3) 5_565 5_565
O2 V1 La2 135.63(3) 1_545 5_565
O1 V1 La2 87.81(4) 5 5_565
O1 V1 La2 92.19(4) . 5_565
O9 V1 La2 136.96(4) 6_565 5_565
O9 V1 La2 43.04(4) 2_545 5_565
V2 V1 La2 112.016(2) 1_545 5_565
V2 V1 La2 67.984(2) . 5_565
O2 V1 La2 135.63(3) 5_565 1_545
O2 V1 La2 44.37(3) 1_545 1_545
O1 V1 La2 92.19(4) 5 1_545
O1 V1 La2 87.81(4) . 1_545
O9 V1 La2 43.04(4) 6_565 1_545
O9 V1 La2 136.96(4) 2_545 1_545
V2 V1 La2 67.984(2) 1_545 1_545
V2 V1 La2 112.016(2) . 1_545
La2 V1 La2 180.0 5_565 1_545
O1 V2 O1 180.0 5_565 .
O1 V2 O2 91.62(5) 5_565 5_565
O1 V2 O2 88.38(5) . 5_565
O1 V2 O2 88.38(5) 5_565 .
O1 V2 O2 91.62(5) . .
O2 V2 O2 180.0 5_565 .
O1 V2 O8 86.74(5) 5_565 6_565
O1 V2 O8 93.26(5) . 6_565
O2 V2 O8 94.48(5) 5_565 6_565
O2 V2 O8 85.52(5) . 6_565
O1 V2 O8 93.26(5) 5_565 2
O1 V2 O8 86.74(5) . 2
O2 V2 O8 85.52(5) 5_565 2
O2 V2 O8 94.48(5) . 2
O8 V2 O8 180.0 6_565 2
O1 V2 V1 45.17(4) 5_565 1_565
O1 V2 V1 134.83(4) . 1_565
O2 V2 V1 135.86(4) 5_565 1_565
O2 V2 V1 44.14(4) . 1_565
O8 V2 V1 91.80(3) 6_565 1_565
O8 V2 V1 88.20(3) 2 1_565
O1 V2 V1 134.83(4) 5_565 .
O1 V2 V1 45.17(4) . .
O2 V2 V1 44.14(4) 5_565 .
O2 V2 V1 135.86(4) . .
O8 V2 V1 88.20(3) 6_565 .
O8 V2 V1 91.80(3) 2 .
V1 V2 V1 180.0 1_565 .
O1 V2 La2 91.84(4) 5_565 .
O1 V2 La2 88.16(4) . .
O2 V2 La2 136.24(3) 5_565 .
O2 V2 La2 43.76(3) . .
O8 V2 La2 42.27(4) 6_565 .
O8 V2 La2 137.73(4) 2 .
V1 V2 La2 66.684(2) 1_565 .
V1 V2 La2 113.316(2) . .
O1 V2 La2 88.16(4) 5_565 5_565
O1 V2 La2 91.84(4) . 5_565
O2 V2 La2 43.76(3) 5_565 5_565
O2 V2 La2 136.24(3) . 5_565
O8 V2 La2 137.73(4) 6_565 5_565
O8 V2 La2 42.27(4) 2 5_565
V1 V2 La2 113.316(2) 1_565 5_565
V1 V2 La2 66.684(2) . 5_565
La2 V2 La2 180.0 . 5_565
O3 V3 O3 89.47(8) . 2
O3 V3 O4 179.86(6) . 2
O3 V3 O4 90.39(5) 2 2
O3 V3 O4 90.39(5) . .
O3 V3 O4 179.86(6) 2 .
O4 V3 O4 89.74(8) 2 .
O3 V3 O1 93.41(6) . .
O3 V3 O1 86.48(6) 2 .
O4 V3 O1 86.59(6) 2 .
O4 V3 O1 93.51(6) . .
O3 V3 O1 86.48(6) . 2
O3 V3 O1 93.41(6) 2 2
O4 V3 O1 93.51(6) 2 2
O4 V3 O1 86.59(6) . 2
O1 V3 O1 179.85(8) . 2
O3 V3 V4 135.27(4) . .
O3 V3 V4 135.27(4) 2 .
O4 V3 V4 44.87(4) 2 .
O4 V3 V4 44.87(4) . .
O1 V3 V4 90.07(4) . .
O1 V3 V4 90.07(4) 2 .
O3 V3 V4 44.73(4) . 1_545
O3 V3 V4 44.73(4) 2 1_545
O4 V3 V4 135.13(4) 2 1_545
O4 V3 V4 135.13(4) . 1_545
O1 V3 V4 89.93(4) . 1_545
O1 V3 V4 89.93(4) 2 1_545
V4 V3 V4 180.0 . 1_545
O3 V3 La1 50.61(4) . .
O3 V3 La1 129.55(4) 2 .
O4 V3 La1 129.50(4) 2 .
O4 V3 La1 50.35(4) . .
O1 V3 La1 120.35(3) . .
O1 V3 La1 59.65(3) 2 .
V4 V3 La1 89.916(8) . .
V4 V3 La1 90.084(8) 1_545 .
O3 V3 La1 129.55(4) . 2
O3 V3 La1 50.61(4) 2 2
O4 V3 La1 50.35(4) 2 2
O4 V3 La1 129.50(4) . 2
O1 V3 La1 59.65(3) . 2
O1 V3 La1 120.35(3) 2 2
V4 V3 La1 89.916(8) . 2
V4 V3 La1 90.084(8) 1_545 2
La1 V3 La1 179.833(16) . 2
O4 V4 O4 90.71(8) 2 .
O4 V4 O3 179.64(6) 2 1_565
O4 V4 O3 89.65(5) . 1_565
O4 V4 O3 89.65(5) 2 2_565
O4 V4 O3 179.64(6) . 2_565
O3 V4 O3 89.99(8) 1_565 2_565
O4 V4 O2 93.71(6) 2 .
O4 V4 O2 86.26(6) . .
O3 V4 O2 86.33(5) 1_565 .
O3 V4 O2 93.71(5) 2_565 .
O4 V4 O2 86.26(6) 2 2
O4 V4 O2 93.71(6) . 2
O3 V4 O2 93.71(5) 1_565 2
O3 V4 O2 86.33(5) 2_565 2
O2 V4 O2 179.95(8) . 2
O4 V4 V3 45.35(4) 2 .
O4 V4 V3 45.36(4) . .
O3 V4 V3 135.00(4) 1_565 .
O3 V4 V3 135.00(4) 2_565 .
O2 V4 V3 89.98(4) . .
O2 V4 V3 89.98(4) 2 .
O4 V4 V3 134.65(4) 2 1_565
O4 V4 V3 134.64(4) . 1_565
O3 V4 V3 45.00(4) 1_565 1_565
O3 V4 V3 45.00(4) 2_565 1_565
O2 V4 V3 90.02(4) . 1_565
O2 V4 V3 90.02(4) 2 1_565
V3 V4 V3 180.0 . 1_565
O4 V4 La2 128.89(4) 2 .
O4 V4 La2 51.71(4) . .
O3 V4 La2 51.40(4) 1_565 .
O3 V4 La2 128.00(4) 2_565 .
O2 V4 La2 56.01(3) . .
O2 V4 La2 123.99(3) 2 .
V3 V4 La2 90.336(8) . .
V3 V4 La2 89.664(8) 1_565 .
O4 V4 La2 51.71(4) 2 2
O4 V4 La2 128.89(4) . 2
O3 V4 La2 128.00(4) 1_565 2
O3 V4 La2 51.40(4) 2_565 2
O2 V4 La2 123.99(3) . 2
O2 V4 La2 56.01(3) 2 2
V3 V4 La2 90.336(8) . 2
V3 V4 La2 89.664(8) 1_565 2
La2 V4 La2 179.328(16) . 2
O10 V5 O10 180.00(5) 6_565 4_545
O10 V5 O5 98.79(6) 6_565 7
O10 V5 O5 81.21(6) 4_545 7
O10 V5 O5 81.21(6) 6_565 .
O10 V5 O5 98.79(6) 4_545 .
O5 V5 O5 180.00(7) 7 .
O10 V5 O6 100.25(6) 6_565 7_565
O10 V5 O6 79.75(6) 4_545 7_565
O5 V5 O6 90.83(5) 7 7_565
O5 V5 O6 89.17(5) . 7_565
O10 V5 O6 79.75(6) 6_565 1_545
O10 V5 O6 100.25(6) 4_545 1_545
O5 V5 O6 89.17(5) 7 1_545
O5 V5 O6 90.83(5) . 1_545
O6 V5 O6 180.00(7) 7_565 1_545
O10 V5 La1 111.13(4) 6_565 7
O10 V5 La1 68.87(4) 4_545 7
O5 V5 La1 46.45(4) 7 7
O5 V5 La1 133.56(4) . 7
O6 V5 La1 45.35(4) 7_565 7
O6 V5 La1 134.65(4) 1_545 7
O10 V5 La1 68.87(4) 6_565 .
O10 V5 La1 111.13(4) 4_545 .
O5 V5 La1 133.55(4) 7 .
O5 V5 La1 46.44(4) . .
O6 V5 La1 134.65(4) 7_565 .
O6 V5 La1 45.35(4) 1_545 .
La1 V5 La1 180.0 7 .
O10 Zn5 O10 180.00(5) 6_565 4_545
O10 Zn5 O5 98.79(6) 6_565 7
O10 Zn5 O5 81.21(6) 4_545 7
O10 Zn5 O5 81.21(6) 6_565 .
O10 Zn5 O5 98.79(6) 4_545 .
O5 Zn5 O5 180.00(7) 7 .
O10 Zn5 O6 100.25(6) 6_565 7_565
O10 Zn5 O6 79.75(6) 4_545 7_565
O5 Zn5 O6 90.83(5) 7 7_565
O5 Zn5 O6 89.17(5) . 7_565
O10 Zn5 O6 79.75(6) 6_565 1_545
O10 Zn5 O6 100.25(6) 4_545 1_545
O5 Zn5 O6 89.17(5) 7 1_545
O5 Zn5 O6 90.83(5) . 1_545
O6 Zn5 O6 180.00(7) 7_565 1_545
O10 Zn5 La1 111.13(4) 6_565 7
O10 Zn5 La1 68.87(4) 4_545 7
O5 Zn5 La1 46.45(4) 7 7
O5 Zn5 La1 133.56(4) . 7
O6 Zn5 La1 45.35(4) 7_565 7
O6 Zn5 La1 134.65(4) 1_545 7
O10 Zn5 La1 68.87(4) 6_565 .
O10 Zn5 La1 111.13(4) 4_545 .
O5 Zn5 La1 133.55(4) 7 .
O5 Zn5 La1 46.44(4) . .
O6 Zn5 La1 134.65(4) 7_565 .
O6 Zn5 La1 45.35(4) 1_545 .
La1 Zn5 La1 180.0 7 .
O10 Si1 O11 112.89(8) . .
O10 Si1 O9 108.88(8) . .
O11 Si1 O9 107.95(8) . .
O10 Si1 O8 110.66(8) . .
O11 Si1 O8 105.62(8) . .
O9 Si1 O8 110.78(6) . .
O10 Si1 La2 60.70(6) . 6_675
O11 Si1 La2 119.30(7) . 6_675
O9 Si1 La2 48.80(5) . 6_675
O8 Si1 La2 134.21(5) . 6_675
O10 Si1 La2 65.20(6) . 6_665
O11 Si1 La2 114.44(7) . 6_665
O9 Si1 La2 135.91(5) . 6_665
O8 Si1 La2 46.64(5) . 6_665
La2 Si1 La2 114.048(13) 6_675 6_665
O10 Si1 La1 124.50(6) . .
O11 Si1 La1 61.38(6) . .
O9 Si1 La1 125.79(5) . .
O8 Si1 La1 44.34(5) . .
La2 Si1 La1 174.549(15) 6_675 .
La2 Si1 La1 69.072(11) 6_665 .
O10 Si1 La1 119.94(6) . 1_565
O11 Si1 La1 65.94(6) . 1_565
O9 Si1 La1 42.49(5) . 1_565
O8 Si1 La1 127.96(5) . 1_565
La2 Si1 La1 69.121(11) 6_675 1_565
La2 Si1 La1 174.586(15) 6_665 1_565
La1 Si1 La1 107.413(12) . 1_565
O7 Si2 O11 115.49(8) . .
O7 Si2 O6 114.10(8) . .
O11 Si2 O6 103.23(9) . .
O7 Si2 O5 113.52(8) . .
O11 Si2 O5 101.73(9) . .
O6 Si2 O5 107.51(7) . .
O7 Si2 La2 146.57(5) . .
O11 Si2 La2 97.91(6) . .
O6 Si2 La2 55.40(6) . .
O5 Si2 La2 54.43(6) . .
O7 Si2 La2 40.03(5) . 7_565
O11 Si2 La2 155.37(6) . 7_565
O6 Si2 La2 93.24(6) . 7_565
O5 Si2 La2 90.36(6) . 7_565
La2 Si2 La2 106.546(12) . 7_565
O7 Si2 La1 123.28(6) . .
O11 Si2 La1 58.87(6) . .
O6 Si2 La1 122.17(6) . .
O5 Si2 La1 43.62(6) . .
La2 Si2 La1 72.193(10) . .
La2 Si2 La1 126.088(14) 7_565 .
V2 O1 V1 90.81(5) . .
V2 O1 V3 134.23(7) . .
V1 O1 V3 133.25(7) . .
V2 O1 La1 102.83(5) . 2
V1 O1 La1 102.79(5) . 2
V3 O1 La1 81.59(4) . 2
V1 O2 V2 90.67(5) 1_565 .
V1 O2 V4 133.26(7) 1_565 .
V2 O2 V4 132.33(7) . .
V1 O2 La2 104.09(5) 1_565 .
V2 O2 La2 104.44(5) . .
V4 O2 La2 84.35(4) . .
V4 O3 V3 90.27(6) 1_545 .
V4 O3 La1 146.25(7) 1_545 .
V3 O3 La1 90.38(5) . .
V4 O3 La2 89.49(5) 1_545 1_545
V3 O3 La2 141.99(7) . 1_545
La1 O3 La2 109.95(5) . 1_545
V4 O4 V3 89.77(6) . .
V4 O4 La1 146.09(7) . .
V3 O4 La1 90.50(5) . .
V4 O4 La2 89.21(5) . .
V3 O4 La2 142.19(7) . .
La1 O4 La2 110.43(6) . .
Si2 O5 Zn5 137.04(9) . .
Si2 O5 V5 137.04(9) . .
Zn5 O5 V5 0.0 . .
Si2 O5 La1 110.76(7) . .
Zn5 O5 La1 98.05(5) . .
V5 O5 La1 98.05(5) . .
Si2 O5 La2 95.87(6) . .
Zn5 O5 La2 110.79(6) . .
V5 O5 La2 110.79(6) . .
La1 O5 La2 98.91(5) . .
Si2 O6 Zn5 135.85(9) . 1_565
Si2 O6 V5 135.85(9) . 1_565
Zn5 O6 V5 0.0 1_565 1_565
Si2 O6 La1 115.34(8) . 1_565
Zn5 O6 La1 99.08(5) 1_565 1_565
V5 O6 La1 99.08(5) 1_565 1_565
Si2 O6 La2 94.86(6) . .
Zn5 O6 La2 106.81(6) 1_565 .
V5 O6 La2 106.81(6) 1_565 .
La1 O6 La2 98.79(5) 1_565 .
Si2 O7 La2 116.06(7) . 7_565
Si2 O7 La1 142.97(7) . 4
La2 O7 La1 100.95(4) 7_565 4
Si1 O8 V2 125.95(7) . 2
Si1 O8 La2 105.89(7) . 6_665
V2 O8 La2 105.68(6) 2 6_665
Si1 O8 La1 109.35(7) . .
V2 O8 La1 107.93(6) 2 .
La2 O8 La1 98.53(4) 6_665 .
Si1 O9 V1 126.08(7) . 2_565
Si1 O9 La2 102.67(7) . 6_675
V1 O9 La2 104.30(5) 2_565 6_675
Si1 O9 La1 112.23(7) . 1_565
V1 O9 La1 108.80(6) 2_565 1_565
La2 O9 La1 98.45(4) 6_675 1_565
Si1 O10 Zn5 144.45(9) . 4
Si1 O10 V5 144.45(9) . 4
Zn5 O10 V5 0.0 4 4
Si1 O10 La2 90.59(6) . 6_675
Zn5 O10 La2 104.22(6) 4 6_675
V5 O10 La2 104.22(6) 4 6_675
Si1 O11 Si2 175.15(13) . .

loop_
_geom_bond_atom_site_label_1
_geom_bond_atom_site_label_2
_geom_bond_distance
_geom_bond_site_symmetry_2
La1 O4 2.4351(14) .
La1 O3 2.4442(14) .
La1 O7 2.5158(13) 4_545
La1 O8 2.5608(14) .
La1 O9 2.5672(13) 1_545
La1 O6 2.5689(15) 1_545
La1 O5 2.6099(15) .
La1 O1 2.7589(12) 2
La1 V3 3.16268(15) .
La1 Si1 3.4571(5) .
La1 Si1 3.5183(5) 1_545
La1 Si2 3.5378(5) .
La2 O3 2.4547(13) 1_565
La2 O4 2.4656(14) .
La2 O7 2.5146(12) 7_565
La2 O9 2.5567(14) 6_575
La2 O8 2.5599(14) 6_565
La2 O2 2.6169(12) .
La2 O5 2.6861(16) .
La2 O6 2.7138(16) .
La2 O10 2.8915(15) 6_575
La2 V4 3.14089(15) .
La2 Si2 3.2851(5) .
La2 Si1 3.3154(5) 6_575
V1 O2 1.9579(12) 5_565
V1 O2 1.9579(12) 1_545
V1 O1 1.9939(13) 5
V1 O1 1.9939(13) .
V1 O9 2.0215(14) 6_565
V1 O9 2.0215(14) 2_545
V1 V2 2.81115(10) 1_545
V1 V2 2.81115(10) .
V1 La2 3.62995(14) 5_565
V1 La2 3.62995(14) 1_545
V2 O1 1.9536(13) 5_565
V2 O1 1.9536(13) .
V2 O2 1.9943(12) 5_565
V2 O2 1.9943(12) .
V2 O8 2.0201(14) 6_565
V2 O8 2.0201(14) 2
V2 V1 2.81115(10) 1_565
V2 La2 3.66450(14) 5_565
V3 O3 1.9908(14) .
V3 O3 1.9908(14) 2
V3 O4 1.9969(14) 2
V3 O4 1.9969(14) .
V3 O1 2.0017(12) .
V3 O1 2.0017(12) 2
V3 V4 2.8067(6) .
V3 V4 2.8155(6) 1_545
V3 La1 3.16272(15) 2
V4 O4 1.9802(14) 2
V4 O4 1.9802(14) .
V4 O3 1.9817(14) 1_565
V4 O3 1.9817(14) 2_565
V4 O2 2.0135(11) .
V4 O2 2.0135(11) 2
V4 V3 2.8155(6) 1_565
V4 La2 3.14094(15) 2
V5 O10 1.9765(13) 6_565
V5 O10 1.9765(13) 4_545
V5 O5 2.0917(14) 7
V5 O5 2.0917(14) .
V5 O6 2.1007(15) 7_565
V5 O6 2.1007(15) 1_545
V5 La1 3.56585(15) 7
Zn5 O10 1.9765(13) 6_565
Zn5 O10 1.9765(13) 4_545
Zn5 O5 2.0917(14) 7
Zn5 O5 2.0917(14) .
Zn5 O6 2.1007(15) 7_565
Zn5 O6 2.1007(15) 1_545
Zn5 La1 3.56585(15) 7
Si1 O10 1.5928(13) .
Si1 O11 1.6091(14) .
Si1 O9 1.6231(14) .
Si1 O8 1.6243(13) .
Si1 La2 3.3154(5) 6_675
Si1 La2 3.3864(5) 6_665
Si1 La1 3.5183(5) 1_565
Si2 O7 1.5842(13) .
Si2 O11 1.6254(14) .
Si2 O6 1.6358(14) .
Si2 O5 1.6363(14) .
Si2 La2 3.5119(5) 7_565
O1 La1 2.7590(12) 2
O2 V1 1.9579(12) 1_565
O3 V4 1.9817(14) 1_545
O3 La2 2.4547(13) 1_545
O6 Zn5 2.1007(15) 1_565
O6 V5 2.1007(15) 1_565
O6 La1 2.5689(15) 1_565
O7 La2 2.5146(12) 7_565
O7 La1 2.5159(13) 4
O8 V2 2.0201(14) 2
O8 La2 2.5599(14) 6_665
O9 V1 2.0215(14) 2_565
O9 La2 2.5568(14) 6_675
O9 La1 2.5672(13) 1_565
O10 Zn5 1.9766(13) 4
O10 V5 1.9766(13) 4
O10 La2 2.8915(15) 6_675
